data_7157453
loop_
_publ_author_name
'Wu, Xinjie'
'Jia, Ming'
'Huang, Mengmeng'
'Kim, Jung Keun'
'Zhao, Zheng'
'Liu, Junkai'
'Xi, Jinhu'
'Li, Yabo'
'Wu, Yangjie'

_publ_section_title
;
 A visible-light-induced &quot;on-off&quot; one-pot synthesis of
 3-arylacetylene coumarins with AIE properties.
;
_journal_issue 17
_journal_name_full 'Organic &amp; biomolecular chemistry'
_journal_page_first 3346
_journal_page_last 3353
_journal_paper_doi 10.1039/d0ob00479k
_journal_volume 18
_journal_year 2020
_chemical_formula_moiety 'C24 H13 F3 O2'
_chemical_formula_sum 'C24 H13 F3 O2'
_chemical_formula_weight 390.34
_space_group_crystal_system monoclinic
_space_group_IT_number 14
_space_group_name_Hall '-P 2ybc'
_space_group_name_H-M_alt 'P 1 21/c 1'
_atom_sites_solution_hydrogens geom
_atom_sites_solution_primary direct
_audit_creation_date 2019-11-07
_audit_creation_method
;
Olex2 1.2
(compiled 2018.05.29 svn.r3508 for OlexSys, GUI svn.r5506)
;
_audit_update_record
;
2019-11-20 deposited with the CCDC.	2020-04-06 downloaded from the CCDC.
;
_cell_angle_alpha 90
_cell_angle_beta 110.026(8)
_cell_angle_gamma 90
_cell_formula_units_Z 4
_cell_length_a 11.8769(8)
_cell_length_b 11.8650(6)
_cell_length_c 14.2912(11)
_cell_measurement_reflns_used 1789
_cell_measurement_temperature 293(2)
_cell_measurement_theta_max 69.6380
_cell_measurement_theta_min 3.9470
_cell_volume 1892.1(2)
_computing_cell_refinement 'CrysAlisPro 1.171.40.53 (Rigaku OD, 2019)'
_computing_data_collection 'CrysAlisPro 1.171.40.53 (Rigaku OD, 2019)'
_computing_data_reduction 'CrysAlisPro 1.171.40.53 (Rigaku OD, 2019)'
_computing_molecular_graphics 'Olex2 (Dolomanov et al., 2009)'
_computing_publication_material 'Olex2 (Dolomanov et al., 2009)'
_computing_structure_refinement 'ShelXL (Sheldrick, 2015)'
_computing_structure_solution 'ShelXS (Sheldrick, 2008)'
_diffrn_ambient_temperature 293(2)
_diffrn_detector 'CCD plate'
_diffrn_detector_area_resol_mean 16.2312
_diffrn_detector_type Eos
_diffrn_measured_fraction_theta_full 0.999
_diffrn_measured_fraction_theta_max 0.999
_diffrn_measurement_details
;
List of Runs (angles in degrees, time in seconds):

  # Type    Start    End  Width  t~exp~   \w     \q     \k     \f   Frames
#--------------------------------------------------------------------------
  1  \w    -85.00  -5.00   1.00    2.50    --  -33.50 -77.00 -30.00   80
  2  \w    -41.00 -15.00   1.00    2.50    --  -33.50 -57.00-180.00   26
  3  \w    -88.00 -43.00   1.00    2.50    --  -33.50 -57.00 120.00   45
  4  \w    -93.00 -60.00   1.00    2.50    --  -33.50 -57.00-180.00   33
  5  \w     62.00  87.00   1.00    2.50    --   36.47 178.00-120.00   25
  6  \w     77.00 102.00   1.00    2.50    --   36.47 178.00 -60.00   25
  7  \w     58.00 109.00   1.00    2.50    --   36.47 178.00-180.00   51
  8  \w     58.00 102.00   1.00    2.50    --   36.47 178.00  90.00   44
  9  \w    -27.00  46.00   1.00    2.50    --   36.47 -57.00-120.00   73
 10  \w     88.00 172.00   1.00   10.00    --  108.00  45.00 150.00   84
 11  \w    112.00 141.00   1.00   10.00    --  108.00  77.00-120.00   29
 12  \w     43.00  70.00   1.00   10.00    --  108.00 -77.00   0.00   27
 13  \w     42.00 120.00   1.00   10.00    --  108.00 -45.00   0.00   78
 14  \w     84.00 134.00   1.00   10.00    --  108.00 -30.00 120.00   50
 15  \w     37.00  63.00   1.00   10.00    --  108.00 -30.00 120.00   26
 16  \w     50.00 109.00   1.00   10.00    --  108.00 -94.00-180.00   59
 17  \w     71.00 109.00   1.00   10.00    --  108.00 -77.00   0.00   38
 18  \w     43.00  96.00   1.00   10.00    --  108.00 -94.00 -30.00   53
 19  \w    110.00 143.00   1.00   10.00    --  108.00 178.00  30.00   33
 20  \w     60.00  98.00   1.00   10.00    --  108.00 178.00  30.00   38
;
_diffrn_measurement_device 'four-circle diffractometer'
_diffrn_measurement_device_type 'Xcalibur, Eos, Gemini'
_diffrn_measurement_method '\w scans'
_diffrn_orient_matrix_type 'CrysAlisPro convention (1999,Acta A55,543-557)'
_diffrn_orient_matrix_UB_11 -0.1280686000
_diffrn_orient_matrix_UB_12 0.0430326000
_diffrn_orient_matrix_UB_13 -0.0175468000
_diffrn_orient_matrix_UB_21 0.0011211000
_diffrn_orient_matrix_UB_22 0.0633881000
_diffrn_orient_matrix_UB_23 -0.0937611000
_diffrn_orient_matrix_UB_31 -0.0514381000
_diffrn_orient_matrix_UB_32 -0.1048471000
_diffrn_orient_matrix_UB_33 -0.0637929000
_diffrn_radiation_monochromator graphite
_diffrn_radiation_probe x-ray
_diffrn_radiation_type CuK\a
_diffrn_radiation_wavelength 1.54184
_diffrn_reflns_av_R_equivalents 0.0234
_diffrn_reflns_av_unetI/netI 0.0304
_diffrn_reflns_Laue_measured_fraction_full 0.999
_diffrn_reflns_Laue_measured_fraction_max 0.999
_diffrn_reflns_limit_h_max 13
_diffrn_reflns_limit_h_min -14
_diffrn_reflns_limit_k_max 10
_diffrn_reflns_limit_k_min -14
_diffrn_reflns_limit_l_max 16
_diffrn_reflns_limit_l_min -17
_diffrn_reflns_number 7164
_diffrn_reflns_point_group_measured_fraction_full 0.999
_diffrn_reflns_point_group_measured_fraction_max 0.999
_diffrn_reflns_theta_full 67.063
_diffrn_reflns_theta_max 67.063
_diffrn_reflns_theta_min 3.962
_diffrn_source 'fine-focus sealed X-ray tube'
_diffrn_source_type 'Enhance (Cu) X-ray Source'
_exptl_absorpt_coefficient_mu 0.902
_exptl_absorpt_correction_T_max 1.00000
_exptl_absorpt_correction_T_min 0.76891
_exptl_absorpt_correction_type multi-scan
_exptl_absorpt_process_details
;
CrysAlisPro 1.171.40.53 (Rigaku Oxford Diffraction, 2019)
Empirical absorption correction using spherical harmonics,
 implemented in SCALE3 ABSPACK scaling algorithm.
;
_exptl_crystal_colour yellow
_exptl_crystal_colour_primary yellow
_exptl_crystal_density_diffrn 1.370
_exptl_crystal_description block
_exptl_crystal_F_000 800
_exptl_crystal_size_max 0.12
_exptl_crystal_size_mid 0.11
_exptl_crystal_size_min 0.1
_refine_diff_density_max 0.327
_refine_diff_density_min -0.441
_refine_diff_density_rms 0.042
_refine_ls_extinction_coef 0.0013(3)
_refine_ls_extinction_expression Fc^*^=kFc[1+0.001xFc^2^\l^3^/sin(2\q)]^-1/4^
_refine_ls_extinction_method 'SHELXL-2014/7 (Sheldrick 2014'
_refine_ls_goodness_of_fit_ref 1.040
_refine_ls_hydrogen_treatment constr
_refine_ls_matrix_type full
_refine_ls_number_parameters 273
_refine_ls_number_reflns 3371
_refine_ls_number_restraints 67
_refine_ls_restrained_S_all 1.133
_refine_ls_R_factor_all 0.0800
_refine_ls_R_factor_gt 0.0605
_refine_ls_shift/su_max 0.000
_refine_ls_shift/su_mean 0.000
_refine_ls_structure_factor_coef Fsqd
_refine_ls_weighting_details 'w=1/[\s^2^(Fo^2^)+(0.0872P)^2^+0.6254P] where P=(Fo^2^+2Fc^2^)/3'
_refine_ls_weighting_scheme calc
_refine_ls_wR_factor_gt 0.1653
_refine_ls_wR_factor_ref 0.1862
_reflns_Friedel_coverage 0.000
_reflns_number_gt 2485
_reflns_number_total 3371
_reflns_threshold_expression 'I > 2\s(I)'
_cod_data_source_file d0ob00479k2.cif
_cod_data_source_block 201911285
_cod_depositor_comments 'Adding full bibliography for 7157451--7157455.cif.'
_cod_original_cell_volume 1892.2(2)
_cod_database_code 7157453
_shelx_shelxl_version_number 2014/7
_chemical_oxdiff_formula C40H40O2N4F3
_shelx_space_group_comment
;
The symmetry employed for this shelxl refinement is uniquely defined
by the following loop, which should always be used as a source of
symmetry information in preference to the above space-group names.
They are only intended as comments.
;
_shelx_estimated_absorpt_t_max 0.915
_shelx_estimated_absorpt_t_min 0.899
_reflns_odcompleteness_completeness 99.86
_reflns_odcompleteness_iscentric 1
_reflns_odcompleteness_theta 66.97
_olex2_refinement_description
;
1. Fixed Uiso
 At 1.2 times of:
  All C(H) groups
2. Restrained distances
 F3A-C24
 1.35 with sigma of 0.02
 F3-F1 \\sim F3-F2 \\sim F1-F2 \\sim F1A-F2A \\sim F1A-F3A \\sim F2A-F3A
 with sigma of 0.04
 C24-F3 \\sim C24-F1 \\sim C24-F2 \\sim C24-F1A \\sim C24-F2A \\sim C24-F3A
 with sigma of 0.02
3. Uiso/Uaniso restraints and constraints
Uanis(F3) \\sim Ueq, Uanis(F1A) \\sim Ueq, Uanis(F2) \\sim Ueq, Uanis(F2A)
\\sim Ueq, Uanis(F1) \\sim Ueq, Uanis(F3A) \\sim Ueq: with sigma of 0.01 and
sigma for terminal atoms of 0.02
Uanis(F1) = Uanis(F1A)
Uanis(F2) = Uanis(F2A)
Uanis(F3) = Uanis(F3A)
4. Others
 Sof(F1A)=Sof(F2A)=Sof(F3A)=1-FVAR(1)
 Sof(F1)=Sof(F2)=Sof(F3)=FVAR(1)
5.a Aromatic/amide H refined with riding coordinates:
 C6(H6), C8(H8), C9(H9), C11(H11), C12(H12), C13(H13), C14(H14), C15(H15),
 C19(H19), C20(H20), C21(H21), C22(H22), C23(H23)
;
_olex2_submission_special_instructions 'No special instructions were received'
_oxdiff_exptl_absorpt_empirical_details
;
Empirical correction (ABSPACK) includes:
- Absorption correction using spherical harmonics
- Frame scaling
;
_oxdiff_exptl_absorpt_empirical_full_max 1.395
_oxdiff_exptl_absorpt_empirical_full_min 0.827

loop_
_space_group_symop_operation_xyz
'x, y, z'
'-x, y+1/2, -z+1/2'
'-x, -y, -z'
'x, -y-1/2, z-1/2'

loop_
_atom_site_label
_atom_site_type_symbol
_atom_site_fract_x
_atom_site_fract_y
_atom_site_fract_z
_atom_site_U_iso_or_equiv
_atom_site_adp_type
_atom_site_occupancy
_atom_site_site_symmetry_order
_atom_site_calc_flag
_atom_site_refinement_flags_posn
_atom_site_refinement_flags_adp
_atom_site_refinement_flags_occupancy
_atom_site_disorder_assembly
_atom_site_disorder_group
C1 C 0.1905(2) 0.5633(2) 0.69528(19) 0.0565(6) Uani 1 1 d . . . . .
C2 C 0.0644(2) 0.5974(2) 0.64710(18) 0.0523(6) Uani 1 1 d . . . . .
C3 C 0.0325(2) 0.7083(2) 0.63362(18) 0.0510(6) Uani 1 1 d . . . . .
C4 C 0.1248(2) 0.7932(2) 0.66818(18) 0.0518(6) Uani 1 1 d . . . . .
C5 C 0.2428(2) 0.7585(2) 0.71648(18) 0.0539(6) Uani 1 1 d . . . . .
C6 C 0.3353(3) 0.8337(2) 0.7547(2) 0.0647(7) Uani 1 1 d . . . . .
H6 H 0.4129 0.8080 0.7873 0.078 Uiso 1 1 calc R . . . .
C7 C 0.3117(3) 0.9470(3) 0.7444(2) 0.0694(8) Uani 1 1 d . . . . .
C8 C 0.1964(3) 0.9855(2) 0.6937(3) 0.0734(8) Uani 1 1 d . . . . .
H8 H 0.1813 1.0624 0.6852 0.088 Uiso 1 1 calc R . . . .
C9 C 0.1048(3) 0.9094(2) 0.6563(2) 0.0634(7) Uani 1 1 d . . . . .
H9 H 0.0278 0.9356 0.6224 0.076 Uiso 1 1 calc R . . . .
C10 C -0.0954(2) 0.7404(2) 0.58343(19) 0.0531(6) Uani 1 1 d . . . . .
C11 C -0.1564(2) 0.8033(2) 0.6328(2) 0.0615(7) Uani 1 1 d . . . . .
H11 H -0.1167 0.8280 0.6975 0.074 Uiso 1 1 calc R . . . .
C12 C -0.2763(3) 0.8292(3) 0.5857(3) 0.0717(8) Uani 1 1 d . . . . .
H12 H -0.3174 0.8700 0.6194 0.086 Uiso 1 1 calc R . . . .
C13 C -0.3344(3) 0.7951(3) 0.4901(3) 0.0765(9) Uani 1 1 d . . . . .
H13 H -0.4144 0.8143 0.4584 0.092 Uiso 1 1 calc R . . . .
C14 C -0.2750(3) 0.7322(3) 0.4402(2) 0.0743(8) Uani 1 1 d . . . . .
H14 H -0.3151 0.7088 0.3751 0.089 Uiso 1 1 calc R . . . .
C15 C -0.1564(2) 0.7042(2) 0.4868(2) 0.0626(7) Uani 1 1 d . . . . .
H15 H -0.1169 0.6608 0.4535 0.075 Uiso 1 1 calc R . . . .
C16 C -0.0180(2) 0.5064(2) 0.61877(19) 0.0562(6) Uani 1 1 d . . . . .
C17 C -0.0838(2) 0.4265(2) 0.59610(19) 0.0561(6) Uani 1 1 d . . . . .
C18 C -0.1623(2) 0.3321(2) 0.56606(18) 0.0539(6) Uani 1 1 d . . . . .
C19 C -0.2826(3) 0.3476(3) 0.5110(2) 0.0686(8) Uani 1 1 d . . . . .
H19 H -0.3126 0.4199 0.4936 0.082 Uiso 1 1 calc R . . . .
C20 C -0.3575(3) 0.2559(3) 0.4821(3) 0.0837(10) Uani 1 1 d . . . . .
H20 H -0.4380 0.2669 0.4450 0.100 Uiso 1 1 calc R . . . .
C21 C -0.3156(3) 0.1494(3) 0.5069(3) 0.0810(9) Uani 1 1 d . . . . .
H21 H -0.3672 0.0881 0.4871 0.097 Uiso 1 1 calc R . . . .
C22 C -0.1966(3) 0.1329(2) 0.5615(2) 0.0749(8) Uani 1 1 d . . . . .
H22 H -0.1677 0.0601 0.5785 0.090 Uiso 1 1 calc R . . . .
C23 C -0.1201(3) 0.2230(2) 0.5910(2) 0.0633(7) Uani 1 1 d . . . . .
H23 H -0.0397 0.2111 0.6278 0.076 Uiso 1 1 calc R . . . .
C24 C 0.4114(4) 1.0274(3) 0.7870(4) 0.1034(13) Uani 1 1 d D . . . .
F1 F 0.4724(4) 1.0393(5) 0.7213(4) 0.1514(17) Uani 0.686(4) 1 d D U P A 1
F1A F 0.4048(10) 1.0652(11) 0.8803(9) 0.1514(17) Uani 0.314(4) 1 d D U P A 2
F2 F 0.4927(5) 0.9947(6) 0.8693(4) 0.155(3) Uani 0.686(4) 1 d D U P A 1
F2A F 0.5169(11) 0.9888(14) 0.8177(10) 0.155(3) Uani 0.314(4) 1 d D U P A 2
F3 F 0.3777(5) 1.1345(3) 0.7896(4) 0.133(2) Uani 0.686(4) 1 d D U P A 1
F3A F 0.4104(13) 1.1178(8) 0.7450(9) 0.133(2) Uani 0.314(4) 1 d D U P A 2
O1 O 0.22547(19) 0.46797(16) 0.70794(16) 0.0750(6) Uani 1 1 d . . . . .
O2 O 0.27335(16) 0.64675(15) 0.72919(14) 0.0615(5) Uani 1 1 d . . . . .

loop_
_atom_site_aniso_label
_atom_site_aniso_U_11
_atom_site_aniso_U_22
_atom_site_aniso_U_33
_atom_site_aniso_U_23
_atom_site_aniso_U_13
_atom_site_aniso_U_12
C1 0.0649(15) 0.0489(14) 0.0575(13) 0.0059(11) 0.0231(12) 0.0025(12)
C2 0.0605(14) 0.0467(13) 0.0533(12) -0.0002(10) 0.0244(11) -0.0021(11)
C3 0.0538(14) 0.0487(13) 0.0526(12) -0.0018(10) 0.0209(11) -0.0022(11)
C4 0.0535(14) 0.0481(13) 0.0560(13) -0.0018(10) 0.0216(11) -0.0021(10)
C5 0.0568(14) 0.0518(14) 0.0538(13) 0.0005(11) 0.0197(11) -0.0006(11)
C6 0.0544(15) 0.0655(17) 0.0687(16) 0.0004(13) 0.0142(12) -0.0048(13)
C7 0.0636(17) 0.0614(16) 0.0774(18) -0.0050(14) 0.0167(14) -0.0114(14)
C8 0.0701(18) 0.0490(15) 0.097(2) -0.0067(15) 0.0236(16) -0.0098(13)
C9 0.0550(15) 0.0492(14) 0.0819(17) -0.0004(13) 0.0180(13) -0.0009(11)
C10 0.0537(14) 0.0447(12) 0.0616(14) -0.0020(11) 0.0204(11) -0.0045(10)
C11 0.0603(16) 0.0532(14) 0.0717(16) -0.0080(12) 0.0237(13) -0.0043(12)
C12 0.0599(16) 0.0644(17) 0.095(2) -0.0099(16) 0.0316(15) 0.0002(13)
C13 0.0532(16) 0.0732(19) 0.097(2) -0.0036(17) 0.0173(15) -0.0012(14)
C14 0.0631(17) 0.079(2) 0.0732(17) -0.0074(15) 0.0128(14) -0.0010(15)
C15 0.0602(16) 0.0615(16) 0.0653(15) -0.0048(13) 0.0205(13) -0.0015(12)
C16 0.0654(16) 0.0465(14) 0.0612(14) 0.0023(11) 0.0274(12) 0.0014(12)
C17 0.0641(15) 0.0487(14) 0.0599(14) 0.0032(11) 0.0270(12) -0.0011(12)
C18 0.0633(15) 0.0468(13) 0.0560(13) 0.0021(11) 0.0262(11) -0.0050(11)
C19 0.0648(17) 0.0630(17) 0.0773(18) 0.0136(14) 0.0234(14) 0.0045(13)
C20 0.0640(18) 0.092(2) 0.087(2) 0.0123(18) 0.0142(16) -0.0137(17)
C21 0.085(2) 0.071(2) 0.087(2) -0.0045(17) 0.0295(18) -0.0296(17)
C22 0.094(2) 0.0453(14) 0.093(2) 0.0031(14) 0.0415(19) -0.0033(14)
C23 0.0655(16) 0.0534(15) 0.0748(17) 0.0072(13) 0.0288(14) 0.0028(12)
C24 0.080(2) 0.074(2) 0.133(4) -0.004(2) 0.007(3) -0.0205(19)
F1 0.112(3) 0.156(4) 0.191(4) -0.036(3) 0.059(3) -0.079(3)
F1A 0.112(3) 0.156(4) 0.191(4) -0.036(3) 0.059(3) -0.079(3)
F2 0.120(3) 0.125(3) 0.143(5) 0.012(4) -0.053(4) -0.047(2)
F2A 0.120(3) 0.125(3) 0.143(5) 0.012(4) -0.053(4) -0.047(2)
F3 0.123(4) 0.080(2) 0.167(5) -0.030(3) 0.012(3) -0.033(2)
F3A 0.123(4) 0.080(2) 0.167(5) -0.030(3) 0.012(3) -0.033(2)
O1 0.0779(14) 0.0538(11) 0.0905(14) 0.0109(10) 0.0252(11) 0.0124(10)
O2 0.0565(10) 0.0545(10) 0.0703(11) 0.0043(8) 0.0177(8) 0.0036(8)

loop_
_atom_type_symbol
_atom_type_description
_atom_type_scat_dispersion_real
_atom_type_scat_dispersion_imag
_atom_type_scat_source
C C 0.0181 0.0091 'International Tables Vol C Tables 4.2.6.8 and 6.1.1.4'
H H 0.0000 0.0000 'International Tables Vol C Tables 4.2.6.8 and 6.1.1.4'
F F 0.0727 0.0534 'International Tables Vol C Tables 4.2.6.8 and 6.1.1.4'
O O 0.0492 0.0322 'International Tables Vol C Tables 4.2.6.8 and 6.1.1.4'

loop_
_geom_angle_atom_site_label_1
_geom_angle_atom_site_label_2
_geom_angle_atom_site_label_3
_geom_angle
_geom_angle_site_symmetry_1
_geom_angle_site_symmetry_3
_geom_angle_publ_flag
O1 C1 C2 125.1(3) . . ?
O1 C1 O2 117.5(3) . . ?
O2 C1 C2 117.4(2) . . ?
C3 C2 C1 121.3(2) . . ?
C3 C2 C16 124.2(2) . . ?
C16 C2 C1 114.5(2) . . ?
C2 C3 C4 118.8(2) . . ?
C2 C3 C10 120.2(2) . . ?
C4 C3 C10 120.9(2) . . ?
C5 C4 C3 118.6(2) . . ?
C5 C4 C9 116.8(2) . . ?
C9 C4 C3 124.6(2) . . ?
C6 C5 C4 122.4(2) . . ?
O2 C5 C4 121.7(2) . . ?
O2 C5 C6 115.9(2) . . ?
C5 C6 H6 120.4 . . ?
C7 C6 C5 119.2(3) . . ?
C7 C6 H6 120.4 . . ?
C6 C7 C8 120.5(3) . . ?
C6 C7 C24 118.8(3) . . ?
C8 C7 C24 120.7(3) . . ?
C7 C8 H8 120.2 . . ?
C9 C8 C7 119.7(3) . . ?
C9 C8 H8 120.2 . . ?
C4 C9 H9 119.3 . . ?
C8 C9 C4 121.4(3) . . ?
C8 C9 H9 119.3 . . ?
C11 C10 C3 121.1(2) . . ?
C11 C10 C15 119.0(2) . . ?
C15 C10 C3 119.9(2) . . ?
C10 C11 H11 120.0 . . ?
C12 C11 C10 120.1(3) . . ?
C12 C11 H11 120.0 . . ?
C11 C12 H12 119.9 . . ?
C13 C12 C11 120.3(3) . . ?
C13 C12 H12 119.9 . . ?
C12 C13 H13 119.8 . . ?
C12 C13 C14 120.3(3) . . ?
C14 C13 H13 119.8 . . ?
C13 C14 H14 120.0 . . ?
C15 C14 C13 119.9(3) . . ?
C15 C14 H14 120.0 . . ?
C10 C15 H15 119.8 . . ?
C14 C15 C10 120.4(3) . . ?
C14 C15 H15 119.8 . . ?
C17 C16 C2 177.3(3) . . ?
C16 C17 C18 178.3(3) . . ?
C19 C18 C17 120.5(2) . . ?
C19 C18 C23 118.7(3) . . ?
C23 C18 C17 120.8(2) . . ?
C18 C19 H19 120.0 . . ?
C20 C19 C18 120.0(3) . . ?
C20 C19 H19 120.0 . . ?
C19 C20 H20 119.5 . . ?
C21 C20 C19 121.0(3) . . ?
C21 C20 H20 119.5 . . ?
C20 C21 H21 120.2 . . ?
C20 C21 C22 119.5(3) . . ?
C22 C21 H21 120.2 . . ?
C21 C22 H22 119.8 . . ?
C23 C22 C21 120.5(3) . . ?
C23 C22 H22 119.8 . . ?
C18 C23 H23 119.9 . . ?
C22 C23 C18 120.3(3) . . ?
C22 C23 H23 119.9 . . ?
F1 C24 C7 108.6(4) . . ?
F1A C24 C7 107.0(5) . . ?
F2 C24 C7 115.0(4) . . ?
F2 C24 F1 104.3(5) . . ?
F2 C24 F3 113.3(5) . . ?
F2A C24 C7 117.9(8) . . ?
F2A C24 F1A 98.9(8) . . ?
F3 C24 C7 114.8(4) . . ?
F3 C24 F1 98.9(5) . . ?
F3A C24 C7 119.3(7) . . ?
F3A C24 F1A 100.8(7) . . ?
F3A C24 F2A 109.3(10) . . ?
C1 O2 C5 122.0(2) . . ?

loop_
_geom_bond_atom_site_label_1
_geom_bond_atom_site_label_2
_geom_bond_distance
_geom_bond_site_symmetry_2
_geom_bond_publ_flag
C1 C2 1.475(4) . ?
C1 O1 1.197(3) . ?
C1 O2 1.363(3) . ?
C2 C3 1.364(3) . ?
C2 C16 1.419(4) . ?
C3 C4 1.446(3) . ?
C3 C10 1.490(4) . ?
C4 C5 1.396(4) . ?
C4 C9 1.399(4) . ?
C5 C6 1.374(4) . ?
C5 O2 1.371(3) . ?
C6 H6 0.9300 . ?
C6 C7 1.371(4) . ?
C7 C8 1.388(4) . ?
C7 C24 1.480(4) . ?
C8 H8 0.9300 . ?
C8 C9 1.374(4) . ?
C9 H9 0.9300 . ?
C10 C11 1.389(4) . ?
C10 C15 1.390(4) . ?
C11 H11 0.9300 . ?
C11 C12 1.385(4) . ?
C12 H12 0.9300 . ?
C12 C13 1.364(4) . ?
C13 H13 0.9300 . ?
C13 C14 1.381(5) . ?
C14 H14 0.9300 . ?
C14 C15 1.377(4) . ?
C15 H15 0.9300 . ?
C16 C17 1.201(4) . ?
C17 C18 1.427(4) . ?
C18 C19 1.387(4) . ?
C18 C23 1.390(4) . ?
C19 H19 0.9300 . ?
C19 C20 1.376(4) . ?
C20 H20 0.9300 . ?
C20 C21 1.360(5) . ?
C21 H21 0.9300 . ?
C21 C22 1.375(5) . ?
C22 H22 0.9300 . ?
C22 C23 1.373(4) . ?
C23 H23 0.9300 . ?
C24 F1 1.375(6) . ?
C24 F1A 1.435(9) . ?
C24 F2 1.300(6) . ?
C24 F2A 1.263(12) . ?
C24 F3 1.337(6) . ?
C24 F3A 1.227(9) . ?

loop_
_geom_torsion_atom_site_label_1
_geom_torsion_atom_site_label_2
_geom_torsion_atom_site_label_3
_geom_torsion_atom_site_label_4
_geom_torsion
_geom_torsion_site_symmetry_1
_geom_torsion_site_symmetry_2
_geom_torsion_site_symmetry_3
_geom_torsion_site_symmetry_4
_geom_torsion_publ_flag
C1 C2 C3 C4 -0.4(4) . . . . ?
C1 C2 C3 C10 179.1(2) . . . . ?
C2 C1 O2 C5 -2.3(3) . . . . ?
C2 C3 C4 C5 -1.7(3) . . . . ?
C2 C3 C4 C9 178.0(2) . . . . ?
C2 C3 C10 C11 118.6(3) . . . . ?
C2 C3 C10 C15 -59.2(3) . . . . ?
C3 C4 C5 C6 -177.7(2) . . . . ?
C3 C4 C5 O2 1.9(4) . . . . ?
C3 C4 C9 C8 178.0(3) . . . . ?
C3 C10 C11 C12 -177.9(2) . . . . ?
C3 C10 C15 C14 179.2(3) . . . . ?
C4 C3 C10 C11 -61.9(3) . . . . ?
C4 C3 C10 C15 120.3(3) . . . . ?
C4 C5 C6 C7 -0.8(4) . . . . ?
C4 C5 O2 C1 0.2(4) . . . . ?
C5 C4 C9 C8 -2.3(4) . . . . ?
C5 C6 C7 C8 -1.5(5) . . . . ?
C5 C6 C7 C24 179.2(3) . . . . ?
C6 C5 O2 C1 179.7(2) . . . . ?
C6 C7 C8 C9 1.9(5) . . . . ?
C6 C7 C24 F1 82.0(5) . . . . ?
C6 C7 C24 F1A -99.5(7) . . . . ?
C6 C7 C24 F2 -34.4(7) . . . . ?
C6 C7 C24 F2A 10.6(10) . . . . ?
C6 C7 C24 F3 -168.4(5) . . . . ?
C6 C7 C24 F3A 147.1(9) . . . . ?
C7 C8 C9 C4 0.1(5) . . . . ?
C8 C7 C24 F1 -97.3(5) . . . . ?
C8 C7 C24 F1A 81.2(8) . . . . ?
C8 C7 C24 F2 146.3(5) . . . . ?
C8 C7 C24 F2A -168.7(9) . . . . ?
C8 C7 C24 F3 12.3(7) . . . . ?
C8 C7 C24 F3A -32.2(10) . . . . ?
C9 C4 C5 C6 2.7(4) . . . . ?
C9 C4 C5 O2 -177.8(2) . . . . ?
C10 C3 C4 C5 178.8(2) . . . . ?
C10 C3 C4 C9 -1.6(4) . . . . ?
C10 C11 C12 C13 -1.3(5) . . . . ?
C11 C10 C15 C14 1.3(4) . . . . ?
C11 C12 C13 C14 1.5(5) . . . . ?
C12 C13 C14 C15 -0.3(5) . . . . ?
C13 C14 C15 C10 -1.1(5) . . . . ?
C15 C10 C11 C12 -0.1(4) . . . . ?
C16 C2 C3 C4 178.4(2) . . . . ?
C16 C2 C3 C10 -2.1(4) . . . . ?
C17 C18 C19 C20 179.8(3) . . . . ?
C17 C18 C23 C22 -179.9(3) . . . . ?
C18 C19 C20 C21 0.2(5) . . . . ?
C19 C18 C23 C22 -0.1(4) . . . . ?
C19 C20 C21 C22 -0.2(5) . . . . ?
C20 C21 C22 C23 0.0(5) . . . . ?
C21 C22 C23 C18 0.1(5) . . . . ?
C23 C18 C19 C20 0.0(4) . . . . ?
C24 C7 C8 C9 -178.8(4) . . . . ?
O1 C1 C2 C3 -178.5(3) . . . . ?
O1 C1 C2 C16 2.5(4) . . . . ?
O1 C1 O2 C5 178.6(2) . . . . ?
O2 C1 C2 C3 2.4(4) . . . . ?
O2 C1 C2 C16 -176.5(2) . . . . ?
O2 C5 C6 C7 179.6(3) . . . . ?
